data_2226491
loop_
_publ_author_name
'Yaqub, Muhammad'
'Pervez, Humayun'
'Arif, Nadia'
'Tahir, M. Nawaz'
'Hussain, Mazhar'

_publ_section_title
;
 1-[1-(4-Bromophenyl)ethylidene]-4-(2,4-dimethoxyphenyl)thiosemicarbazide
;
_journal_coeditor_code HB5499
_journal_issue 7
_journal_name_full 'Acta Crystallographica Section E'
_journal_page_first o1696
_journal_paper_doi 10.1107/S1600536810022622
_journal_volume 66
_journal_year 2010
_chemical_formula_iupac 'C17 H18 Br N3 O2 S'
_chemical_formula_moiety 'C17 H18 Br N3 O2 S'
_chemical_formula_sum 'C17 H18 Br N3 O2 S'
_chemical_formula_weight 408.31
_chemical_name_systematic
;
1-[1-(4-Bromophenyl)ethylidene]-4-(2,4-dimethoxyphenyl)thiosemicarbazide
;
_space_group_IT_number 14
_symmetry_cell_setting monoclinic
_symmetry_space_group_name_Hall '-P 2yn'
_symmetry_space_group_name_H-M 'P 1 21/n 1'
_atom_sites_solution_hydrogens geom
_atom_sites_solution_primary direct
_atom_sites_solution_secondary difmap
_audit_creation_method SHELXL-97
_cell_angle_alpha 90
_cell_angle_beta 94.910(2)
_cell_angle_gamma 90
_cell_formula_units_Z 4
_cell_length_a 5.8390(2)
_cell_length_b 30.3335(11)
_cell_length_c 9.9423(4)
_cell_measurement_reflns_used 2654
_cell_measurement_temperature 296(2)
_cell_measurement_theta_max 28.33
_cell_measurement_theta_min 2.16
_cell_volume 1754.49(11)
_computing_cell_refinement 'SAINT (Bruker, 2007)'
_computing_data_collection 'APEX2 (Bruker, 2007)'
_computing_data_reduction 'SAINT (Bruker, 2007)'
_computing_molecular_graphics 'ORTEP-3 (Farrugia, 1997) and PLATON (Spek, 2009)'
_computing_publication_material
;
WinGX (Farrugia, 1999) and PLATON (Spek, 2009)
;
_computing_structure_refinement 'SHELXL97 (Sheldrick, 2008)'
_computing_structure_solution 'SHELXS97 (Sheldrick, 2008)'
_diffrn_ambient_temperature 296(2)
_diffrn_detector_area_resol_mean 7.5
_diffrn_measured_fraction_theta_full 0.974
_diffrn_measured_fraction_theta_max 0.974
_diffrn_measurement_device_type 'Bruker Kappa APEXII CCD'
_diffrn_measurement_method \w
_diffrn_radiation_monochromator graphite
_diffrn_radiation_source 'fine-focus sealed tube'
_diffrn_radiation_type MoK\a
_diffrn_radiation_wavelength 0.71073
_diffrn_reflns_av_R_equivalents 0.0443
_diffrn_reflns_av_sigmaI/netI 0.0474
_diffrn_reflns_limit_h_max 7
_diffrn_reflns_limit_h_min -4
_diffrn_reflns_limit_k_max 40
_diffrn_reflns_limit_k_min -40
_diffrn_reflns_limit_l_max 13
_diffrn_reflns_limit_l_min -13
_diffrn_reflns_number 17115
_diffrn_reflns_theta_full 28.33
_diffrn_reflns_theta_max 28.33
_diffrn_reflns_theta_min 2.16
_diffrn_standards_number 0
_exptl_absorpt_coefficient_mu 2.477
_exptl_absorpt_correction_T_max 0.652
_exptl_absorpt_correction_T_min 0.642
_exptl_absorpt_correction_type multi-scan
_exptl_absorpt_process_details '(SADABS; Bruker, 2005)'
_exptl_crystal_colour colorless
_exptl_crystal_density_diffrn 1.546
_exptl_crystal_density_method 'not measured'
_exptl_crystal_description prism
_exptl_crystal_F_000 832
_exptl_crystal_size_max 0.25
_exptl_crystal_size_mid 0.22
_exptl_crystal_size_min 0.20
_refine_diff_density_max 0.417
_refine_diff_density_min -0.360
_refine_ls_goodness_of_fit_ref 1.009
_refine_ls_hydrogen_treatment constr
_refine_ls_matrix_type full
_refine_ls_number_parameters 220
_refine_ls_number_reflns 4346
_refine_ls_number_restraints 0
_refine_ls_restrained_S_all 1.009
_refine_ls_R_factor_all 0.0861
_refine_ls_R_factor_gt 0.0406
_refine_ls_shift/su_max 0.001
_refine_ls_shift/su_mean 0.000
_refine_ls_structure_factor_coef Fsqd
_refine_ls_weighting_details 'calc w=1/[\s^2^(Fo^2^)+(0.0413P)^2^+0.4088P] where P=(Fo^2^+2Fc^2^)/3'
_refine_ls_weighting_scheme calc
_refine_ls_wR_factor_gt 0.0850
_refine_ls_wR_factor_ref 0.0998
_reflns_number_gt 2654
_reflns_number_total 4346
_reflns_threshold_expression I>2\s(I)
_cod_data_source_file hb5499.cif
_cod_data_source_block I
_cod_original_sg_symbol_H-M 'P 21/n'
_cod_database_code 2226491
_cod_database_fobs_code 2226491

loop_
_symmetry_equiv_pos_site_id
_symmetry_equiv_pos_as_xyz
1 x,y,z
2 1/2-x,1/2+y,1/2-z
3 -x,-y,-z
4 1/2+x,1/2-y,1/2+z

loop_
_atom_site_aniso_label
_atom_site_aniso_U_11
_atom_site_aniso_U_22
_atom_site_aniso_U_33
_atom_site_aniso_U_12
_atom_site_aniso_U_13
_atom_site_aniso_U_23
Br1 0.1088(3) 0.0700(2) 0.0736(2) -0.0456(2) 0.0001(2) 0.0106(2)
S1 0.0585(4) 0.0489(4) 0.0642(4) -0.0114(3) -0.0030(3) 0.0194(3)
O1 0.0677(12) 0.0508(11) 0.0587(12) -0.0148(9) -0.0080(9) 0.0172(9)
O2 0.0668(12) 0.0697(14) 0.0712(13) 0.0015(11) -0.0242(10) 0.0076(11)
N1 0.0543(12) 0.0453(12) 0.0496(12) -0.0150(10) -0.0074(10) 0.0128(10)
N2 0.0522(12) 0.0458(12) 0.0470(12) -0.0095(10) -0.0066(10) 0.0129(10)
N3 0.0493(12) 0.0431(12) 0.0464(12) -0.0070(9) -0.0005(10) 0.0087(9)
C1 0.0483(14) 0.0439(14) 0.0429(13) -0.0044(11) -0.0008(11) 0.0061(11)
C2 0.077(2) 0.0571(18) 0.0670(19) -0.0215(15) -0.0181(16) 0.0215(15)
C3 0.0721(19) 0.063(2) 0.072(2) -0.0253(16) -0.0223(16) 0.0155(16)
C4 0.0529(16) 0.0520(16) 0.0540(16) 0.0031(12) -0.0056(13) -0.0032(13)
C5 0.0644(17) 0.0443(14) 0.0462(15) 0.0062(12) -0.0006(13) 0.0072(11)
C6 0.0517(15) 0.0390(13) 0.0442(14) -0.0022(11) 0.0051(12) 0.0012(10)
C7 0.090(2) 0.0543(19) 0.070(2) -0.0172(16) 0.0010(17) 0.0197(15)
C8 0.0591(18) 0.076(2) 0.075(2) 0.0018(16) -0.0180(15) -0.0104(17)
C9 0.0461(14) 0.0407(13) 0.0412(13) -0.0013(10) 0.0043(11) 0.0027(10)
C10 0.0435(14) 0.0416(13) 0.0384(13) 0.0037(10) 0.0018(11) -0.0006(10)
C11 0.0417(13) 0.0388(13) 0.0384(12) -0.0005(10) 0.0025(10) -0.0044(10)
C12 0.0475(15) 0.0506(15) 0.0572(16) -0.0094(12) -0.0030(12) 0.0095(13)
C13 0.0617(18) 0.0552(17) 0.0567(17) -0.0082(13) -0.0053(14) 0.0109(13)
C14 0.0603(16) 0.0469(15) 0.0465(15) -0.0135(12) 0.0075(13) -0.0047(12)
C15 0.0539(16) 0.0591(18) 0.0544(16) -0.0181(13) 0.0004(13) -0.0090(13)
C16 0.0507(15) 0.0525(16) 0.0480(14) -0.0024(12) -0.0029(12) 0.0005(12)
C17 0.0650(17) 0.0505(16) 0.0515(16) -0.0036(13) -0.0099(13) 0.0063(12)

loop_
_atom_site_type_symbol
_atom_site_label
_atom_site_fract_x
_atom_site_fract_y
_atom_site_fract_z
_atom_site_U_iso_or_equiv
_atom_site_thermal_displace_type
_atom_site_calc_flag
_atom_site_refinement_flags
_atom_site_occupancy
Br Br1 1.68144(7) 0.288760(10) 0.66065(3) 0.08460(10) Uani . . 1.000
S S1 0.69373(12) 0.00989(2) 0.87217(7) 0.0577(2) Uani . . 1.000
O O1 0.7242(3) 0.14610(6) 0.55058(18) 0.0598(7) Uani . . 1.000
O O2 0.0390(3) 0.09126(7) 0.3147(2) 0.0710(8) Uani . . 1.000
N N1 0.7530(3) 0.08160(7) 0.7192(2) 0.0504(7) Uani . . 1.000
N N2 1.0174(3) 0.06989(7) 0.8946(2) 0.0490(7) Uani . . 1.000
N N3 1.1192(3) 0.10729(7) 0.8520(2) 0.0465(7) Uani . . 1.000
C C1 0.5629(4) 0.08091(8) 0.6222(2) 0.0453(8) Uani . . 1.000
C C2 0.3956(5) 0.04927(10) 0.6085(3) 0.0684(11) Uani . . 1.000
C C3 0.2178(5) 0.05173(10) 0.5075(3) 0.0707(11) Uani . . 1.000
C C4 0.2059(4) 0.08609(9) 0.4186(3) 0.0536(9) Uani . . 1.000
C C5 0.3721(4) 0.11870(9) 0.4316(3) 0.0519(9) Uani . . 1.000
C C6 0.5493(4) 0.11606(8) 0.5315(2) 0.0449(8) Uani . . 1.000
C C7 0.7459(5) 0.17845(10) 0.4497(3) 0.0718(11) Uani . . 1.000
C C8 -0.1278(5) 0.05715(11) 0.2945(3) 0.0714(11) Uani . . 1.000
C C9 0.8214(4) 0.05526(8) 0.8225(2) 0.0426(8) Uani . . 1.000
C C10 1.2991(4) 0.12299(8) 0.9180(2) 0.0413(8) Uani . . 1.000
C C11 1.3922(4) 0.16334(8) 0.8596(2) 0.0397(7) Uani . . 1.000
C C12 1.2659(4) 0.18592(9) 0.7571(3) 0.0522(9) Uani . . 1.000
C C13 1.3493(5) 0.22333(9) 0.7001(3) 0.0585(10) Uani . . 1.000
C C14 1.5632(4) 0.23844(9) 0.7440(3) 0.0511(9) Uani . . 1.000
C C15 1.6935(5) 0.21732(9) 0.8453(3) 0.0560(10) Uani . . 1.000
C C16 1.6074(4) 0.17997(9) 0.9025(3) 0.0508(9) Uani . . 1.000
C C17 1.4082(5) 0.10312(9) 1.0456(3) 0.0565(9) Uani . . 1.000
H H1 0.84389 0.10350 0.71009 0.0605 Uiso . . 1.000
H H2 0.40157 0.02564 0.66831 0.0820 Uiso . . 1.000
H H2A 1.07456 0.05588 0.96481 0.0587 Uiso . . 1.000
H H3 0.10583 0.02985 0.50022 0.0849 Uiso . . 1.000
H H5 0.36375 0.14251 0.37241 0.0623 Uiso . . 1.000
H H7A 0.61321 0.19727 0.44397 0.1075 Uiso . . 1.000
H H7B 0.75783 0.16426 0.36429 0.1075 Uiso . . 1.000
H H7C 0.88133 0.19576 0.47252 0.1075 Uiso . . 1.000
H H8A -0.21919 0.05609 0.37027 0.1075 Uiso . . 1.000
H H8B -0.05148 0.02938 0.28602 0.1075 Uiso . . 1.000
H H8C -0.22514 0.06296 0.21373 0.1075 Uiso . . 1.000
H H12 1.12106 0.17552 0.72613 0.0626 Uiso . . 1.000
H H13 1.26085 0.23820 0.63226 0.0701 Uiso . . 1.000
H H15 1.83820 0.22799 0.87536 0.0672 Uiso . . 1.000
H H16 1.69579 0.16564 0.97145 0.0610 Uiso . . 1.000
H H17A 1.48971 0.07685 1.02462 0.0848 Uiso . . 1.000
H H17B 1.29134 0.09589 1.10418 0.0848 Uiso . . 1.000
H H17C 1.51361 0.12388 1.08973 0.0848 Uiso . . 1.000

loop_
_atom_type_symbol
_atom_type_description
_atom_type_scat_dispersion_real
_atom_type_scat_dispersion_imag
_atom_type_scat_source
C C 0.0033 0.0016 'International Tables Vol C Tables 4.2.6.8 and 6.1.1.4'
H H 0.0000 0.0000 'International Tables Vol C Tables 4.2.6.8 and 6.1.1.4'
N N 0.0061 0.0033 'International Tables Vol C Tables 4.2.6.8 and 6.1.1.4'
O O 0.0106 0.0060 'International Tables Vol C Tables 4.2.6.8 and 6.1.1.4'
S S 0.1246 0.1234 'International Tables Vol C Tables 4.2.6.8 and 6.1.1.4'
Br Br -0.2901 2.4595 'International Tables Vol C Tables 4.2.6.8 and 6.1.1.4'

loop_
_geom_angle_atom_site_label_1
_geom_angle_atom_site_label_2
_geom_angle_atom_site_label_3
_geom_angle_site_symmetry_1
_geom_angle_site_symmetry_2
_geom_angle_site_symmetry_3
_geom_angle
_geom_angle_publ_flag
C6 O1 C7 . . . 118.27(19) n
C4 O2 C8 . . . 117.3(2) n
C1 N1 C9 . . . 133.2(2) n
N3 N2 C9 . . . 118.23(19) n
N2 N3 C10 . . . 120.6(2) n
C9 N1 H1 . . . 113.00 no
C1 N1 H1 . . . 113.00 no
N3 N2 H2A . . . 121.00 no
C9 N2 H2A . . . 121.00 no
C2 C1 C6 . . . 118.1(2) no
N1 C1 C6 . . . 115.5(2) n
N1 C1 C2 . . . 126.4(2) n
C1 C2 C3 . . . 121.3(3) no
C2 C3 C4 . . . 120.3(3) no
O2 C4 C3 . . . 124.8(2) n
O2 C4 C5 . . . 115.9(2) n
C3 C4 C5 . . . 119.3(3) no
C4 C5 C6 . . . 120.3(3) no
O1 C6 C5 . . . 124.6(2) n
C1 C6 C5 . . . 120.7(2) no
O1 C6 C1 . . . 114.75(19) n
S1 C9 N1 . . . 127.77(18) n
S1 C9 N2 . . . 119.25(17) n
N1 C9 N2 . . . 112.9(2) n
C11 C10 C17 . . . 121.5(2) no
N3 C10 C11 . . . 114.80(19) n
N3 C10 C17 . . . 123.7(2) n
C10 C11 C16 . . . 122.3(2) no
C12 C11 C16 . . . 117.2(2) no
C10 C11 C12 . . . 120.5(2) no
C11 C12 C13 . . . 121.7(2) no
C12 C13 C14 . . . 119.4(3) no
Br1 C14 C13 . . . 119.2(2) n
C13 C14 C15 . . . 120.9(3) no
Br1 C14 C15 . . . 119.90(19) n
C14 C15 C16 . . . 119.2(3) no
C11 C16 C15 . . . 121.6(3) no
C1 C2 H2 . . . 119.00 no
C3 C2 H2 . . . 119.00 no
C2 C3 H3 . . . 120.00 no
C4 C3 H3 . . . 120.00 no
C4 C5 H5 . . . 120.00 no
C6 C5 H5 . . . 120.00 no
O1 C7 H7A . . . 109.00 no
O1 C7 H7B . . . 109.00 no
O1 C7 H7C . . . 109.00 no
H7A C7 H7B . . . 109.00 no
H7A C7 H7C . . . 109.00 no
H7B C7 H7C . . . 109.00 no
O2 C8 H8A . . . 109.00 no
O2 C8 H8B . . . 109.00 no
O2 C8 H8C . . . 109.00 no
H8A C8 H8B . . . 109.00 no
H8A C8 H8C . . . 109.00 no
H8B C8 H8C . . . 109.00 no
C11 C12 H12 . . . 119.00 no
C13 C12 H12 . . . 119.00 no
C12 C13 H13 . . . 120.00 no
C14 C13 H13 . . . 120.00 no
C14 C15 H15 . . . 120.00 no
C16 C15 H15 . . . 120.00 no
C11 C16 H16 . . . 119.00 no
C15 C16 H16 . . . 119.00 no
C10 C17 H17A . . . 109.00 no
C10 C17 H17B . . . 109.00 no
C10 C17 H17C . . . 109.00 no
H17A C17 H17B . . . 109.00 no
H17A C17 H17C . . . 109.00 no
H17B C17 H17C . . . 110.00 no

loop_
_geom_bond_atom_site_label_1
_geom_bond_atom_site_label_2
_geom_bond_site_symmetry_1
_geom_bond_site_symmetry_2
_geom_bond_distance
_geom_bond_publ_flag
Br1 C14 . . 1.895(3) n
S1 C9 . . 1.660(2) n
O1 C6 . . 1.370(3) n
O1 C7 . . 1.417(3) n
O2 C4 . . 1.367(3) n
O2 C8 . . 1.423(4) n
N1 C1 . . 1.407(3) n
N1 C9 . . 1.335(3) n
N2 N3 . . 1.365(3) n
N2 C9 . . 1.371(3) n
N3 C10 . . 1.282(3) n
N1 H1 . . 0.8600 no
N2 H2A . . 0.8600 no
C1 C2 . . 1.368(4) no
C1 C6 . . 1.394(3) no
C2 C3 . . 1.383(4) no
C3 C4 . . 1.365(4) no
C4 C5 . . 1.384(4) no
C5 C6 . . 1.374(3) no
C10 C11 . . 1.478(3) no
C10 C17 . . 1.497(4) no
C11 C16 . . 1.387(3) no
C11 C12 . . 1.387(4) no
C12 C13 . . 1.376(4) no
C13 C14 . . 1.366(4) no
C14 C15 . . 1.368(4) no
C15 C16 . . 1.382(4) no
C2 H2 . . 0.9300 no
C3 H3 . . 0.9300 no
C5 H5 . . 0.9300 no
C7 H7A . . 0.9600 no
C7 H7B . . 0.9600 no
C7 H7C . . 0.9600 no
C8 H8A . . 0.9600 no
C8 H8B . . 0.9600 no
C8 H8C . . 0.9600 no
C12 H12 . . 0.9300 no
C13 H13 . . 0.9300 no
C15 H15 . . 0.9300 no
C16 H16 . . 0.9300 no
C17 H17A . . 0.9600 no
C17 H17B . . 0.9600 no
C17 H17C . . 0.9600 no

loop_
_geom_hbond_atom_site_label_D
_geom_hbond_atom_site_label_H
_geom_hbond_atom_site_label_A
_geom_hbond_site_symmetry_A
_geom_hbond_distance_DH
_geom_hbond_distance_HA
_geom_hbond_distance_DA
_geom_hbond_angle_DHA
_geom_hbond_publ_flag
N1 H1 O1 . 0.86 2.12 2.573(3) 113 yes
N1 H1 N3 . 0.86 2.05 2.538(3) 115 yes
N2 H2A S1 3_757 0.86 2.84 3.662(2) 161 yes
C2 H2 S1 . 0.93 2.58 3.248(3) 129 yes
C17 H17A S1 1_655 0.96 2.86 3.774(3) 161 yes
C8 H8A Cg1 1_455 0.96 2.98 3.860(3) 153 yes

loop_
_geom_torsion_atom_site_label_1
_geom_torsion_atom_site_label_2
_geom_torsion_atom_site_label_3
_geom_torsion_atom_site_label_4
_geom_torsion_site_symmetry_1
_geom_torsion_site_symmetry_2
_geom_torsion_site_symmetry_3
_geom_torsion_site_symmetry_4
_geom_torsion
_geom_torsion_publ_flag
C7 O1 C6 C1 . . . . 169.2(2) no
C7 O1 C6 C5 . . . . -10.1(3) no
C8 O2 C4 C3 . . . . -3.1(4) no
C8 O2 C4 C5 . . . . 176.9(2) no
C9 N1 C1 C2 . . . . -2.8(4) no
C9 N1 C1 C6 . . . . 178.0(2) no
C1 N1 C9 S1 . . . . 0.2(4) no
C1 N1 C9 N2 . . . . -177.7(2) no
C9 N2 N3 C10 . . . . 178.1(2) no
N3 N2 C9 S1 . . . . -179.91(16) no
N3 N2 C9 N1 . . . . -1.8(3) no
N2 N3 C10 C11 . . . . 179.44(19) no
N2 N3 C10 C17 . . . . -1.4(3) no
N1 C1 C2 C3 . . . . -179.0(3) no
C6 C1 C2 C3 . . . . 0.2(4) no
N1 C1 C6 O1 . . . . 0.1(3) no
N1 C1 C6 C5 . . . . 179.5(2) no
C2 C1 C6 O1 . . . . -179.3(2) no
C2 C1 C6 C5 . . . . 0.2(4) no
C1 C2 C3 C4 . . . . 0.1(4) no
C2 C3 C4 O2 . . . . 179.3(3) no
C2 C3 C4 C5 . . . . -0.8(4) no
O2 C4 C5 C6 . . . . -178.9(2) no
C3 C4 C5 C6 . . . . 1.1(4) no
C4 C5 C6 O1 . . . . 178.5(2) no
C4 C5 C6 C1 . . . . -0.8(4) no
N3 C10 C11 C12 . . . . 11.5(3) no
N3 C10 C11 C16 . . . . -167.7(2) no
C17 C10 C11 C12 . . . . -167.6(2) no
C17 C10 C11 C16 . . . . 13.1(4) no
C10 C11 C12 C13 . . . . -179.4(2) no
C16 C11 C12 C13 . . . . -0.1(4) no
C10 C11 C16 C15 . . . . 178.9(2) no
C12 C11 C16 C15 . . . . -0.3(4) no
C11 C12 C13 C14 . . . . 0.9(4) no
C12 C13 C14 Br1 . . . . 177.8(2) no
C12 C13 C14 C15 . . . . -1.2(4) no
Br1 C14 C15 C16 . . . . -178.2(2) no
C13 C14 C15 C16 . . . . 0.7(4) no
C14 C15 C16 C11 . . . . 0.1(4) no

loop_
_cod_related_entry_id
_cod_related_entry_database
_cod_related_entry_code
1 ChemSpider 24745312
